data_4082976
loop_
_publ_author_name
'Lake, Benjamin R. M.'
'Willans, Charlotte E.'

_publ_section_title
;
 Remarkable Stability of Copper(II)--N-Heterocyclic Carbene Complexes Void
 of an Anionic Tether
;
_journal_issue 8
_journal_name_full Organometallics
_journal_page_first 2027
_journal_paper_doi 10.1021/om500178e
_journal_volume 33
_journal_year 2014
_chemical_formula_moiety 'C34 H34 Br2 Cu2 N6'
_chemical_formula_sum 'C34 H34 Br2 Cu2 N6'
_chemical_formula_weight 813.57
_chemical_name_systematic
; 
 ? 
;
_space_group_IT_number 14
_symmetry_cell_setting monoclinic
_symmetry_space_group_name_Hall '-P 2ybc'
_symmetry_space_group_name_H-M 'P 1 21/c 1'
_atom_sites_solution_hydrogens geom
_atom_sites_solution_primary direct
_atom_sites_solution_secondary difmap
_audit_creation_method SHELXL-97
_cell_angle_alpha 90.00
_cell_angle_beta 104.0190(10)
_cell_angle_gamma 90.00
_cell_formula_units_Z 2
_cell_length_a 9.7104(5)
_cell_length_b 11.0398(6)
_cell_length_c 15.3078(8)
_cell_measurement_reflns_used 4803
_cell_measurement_temperature 120(2)
_cell_measurement_theta_max 30.945
_cell_measurement_theta_min 2.2985
_cell_volume 1592.13(15)
_computing_cell_refinement
;
APEX 2 software, Bruker Nonius 2004
;
_computing_data_collection
;
APEX 2 software, Bruker Nonius 2004
;
_computing_data_reduction
;
SAINT - Bruker Integration program embedded in
APEX 2 software, Bruker Nonius 2004
;
_computing_molecular_graphics 'ORTEP-III Version 1.08 (Farrugia, 2005)'
_computing_publication_material
;
enCIFer: A program for viewing, editing and visualising CIFs.
F. H. Allen, O. Johnson, G. P. Shields, B. R. Smith, M. Towler,
J. Applied Cryst., 37, 331-334, 2004
;
_computing_structure_refinement
;
SHELXS-97 (Sheldrick, G. M.    Acta Cryst. (2008). A64, 112)
XSeed (L.J.Barbour, J.Supramol. Chem., 2003, 1, 189.)
;
_computing_structure_solution
;
SHELXS-97 (Sheldrick, G. M.    Acta Cryst. (2008). A64, 112)
XSeed (L.J.Barbour, J.Supramol. Chem., 2003, 1, 189.)
;
_diffrn_ambient_temperature 120(2)
_diffrn_detector_area_resol_mean
;
120 microns
;
_diffrn_measured_fraction_theta_full 0.949
_diffrn_measured_fraction_theta_max 0.949
_diffrn_measurement_device_type 'ApexII camera'
_diffrn_measurement_method 'rotation images'
_diffrn_radiation_monochromator
;
Mach3 kappa-type 4-circle goniostat.
;
_diffrn_radiation_source
;
Bruker Nonius FR591 rotating anode generator
;
_diffrn_radiation_type MoK\a
_diffrn_radiation_wavelength 0.71073
_diffrn_reflns_av_R_equivalents 0.0307
_diffrn_reflns_av_sigmaI/netI 0.0385
_diffrn_reflns_limit_h_max 7
_diffrn_reflns_limit_h_min -14
_diffrn_reflns_limit_k_max 16
_diffrn_reflns_limit_k_min -15
_diffrn_reflns_limit_l_max 20
_diffrn_reflns_limit_l_min -22
_diffrn_reflns_number 14966
_diffrn_reflns_theta_full 31.64
_diffrn_reflns_theta_max 31.64
_diffrn_reflns_theta_min 2.30
_diffrn_standards_decay_% 0
_diffrn_standards_interval_count 0
_diffrn_standards_interval_time 0
_diffrn_standards_number 0
_exptl_absorpt_coefficient_mu 3.880
_exptl_absorpt_correction_T_max 0.7729
_exptl_absorpt_correction_T_min 0.3437
_exptl_absorpt_correction_type multi-scan
_exptl_absorpt_process_details
;
See Sheldrick, G. M. (2002). SADABS.
 University of Gottingen, Germany. 
;
_exptl_crystal_colour yellow
_exptl_crystal_density_diffrn 1.697
_exptl_crystal_density_method 'not measured'
_exptl_crystal_description fragment
_exptl_crystal_F_000 816
_exptl_crystal_size_max 0.35
_exptl_crystal_size_mid 0.14
_exptl_crystal_size_min 0.07
_refine_diff_density_max 0.503
_refine_diff_density_min -0.521
_refine_diff_density_rms 0.091
_refine_ls_extinction_method none
_refine_ls_goodness_of_fit_ref 1.046
_refine_ls_hydrogen_treatment constr
_refine_ls_matrix_type full
_refine_ls_number_parameters 202
_refine_ls_number_reflns 5099
_refine_ls_number_restraints 0
_refine_ls_restrained_S_all 1.046
_refine_ls_R_factor_all 0.0438
_refine_ls_R_factor_gt 0.0285
_refine_ls_shift/su_max 0.001
_refine_ls_shift/su_mean 0.000
_refine_ls_structure_factor_coef Fsqd
_refine_ls_weighting_details 'calc w=1/[\s^2^(Fo^2^)+(0.0306P)^2^+0.1450P] where P=(Fo^2^+2Fc^2^)/3'
_refine_ls_weighting_scheme calc
_refine_ls_wR_factor_gt 0.0630
_refine_ls_wR_factor_ref 0.0672
_reflns_number_gt 4033
_reflns_number_total 5099
_reflns_threshold_expression >2sigma(I)
_cod_data_source_file om500178e_si_002.cif
_cod_data_source_block Complex3f
_cod_depositor_comments 'Adding full bibliography for 4082971--4082988.cif.'
_cod_original_sg_symbol_H-M 'P 21/c'
_cod_database_code 4082976

loop_
_symmetry_equiv_pos_as_xyz
'x, y, z'
'-x, y+1/2, -z+1/2'
'-x, -y, -z'
'x, -y-1/2, z-1/2'

loop_
_atom_site_label
_atom_site_type_symbol
_atom_site_fract_x
_atom_site_fract_y
_atom_site_fract_z
_atom_site_U_iso_or_equiv
_atom_site_adp_type
_atom_site_occupancy
_atom_site_symmetry_multiplicity
_atom_site_calc_flag
_atom_site_refinement_flags
Br1 Br 0.75499(2) -0.089063(18) 0.814711(13) 0.02068(6) Uani 1 1 d .
Cu1 Cu 0.87474(2) 0.010756(18) 0.952518(15) 0.01331(6) Uani 1 1 d .
N1 N 1.22139(17) 0.03269(13) 0.94722(10) 0.0137(3) Uani 1 1 d .
N2 N 1.06540(17) 0.19243(13) 0.89162(11) 0.0156(3) Uani 1 1 d .
N3 N 0.89078(18) 0.27237(14) 0.93284(11) 0.0171(3) Uani 1 1 d .
C1 C 1.3331(2) -0.03720(16) 0.94099(13) 0.0152(4) Uani 1 1 d .
H1 H 1.3688 -0.0938 0.9878 0.018 Uiso 1 1 calc R
C2 C 1.3978(2) -0.03051(17) 0.87006(13) 0.0186(4) Uani 1 1 d .
H2 H 1.4783 -0.0790 0.8693 0.022 Uiso 1 1 calc R
C3 C 1.3426(2) 0.04843(18) 0.80028(14) 0.0204(4) Uani 1 1 d .
H3 H 1.3828 0.0525 0.7496 0.024 Uiso 1 1 calc R
C4 C 1.2288(2) 0.12144(18) 0.80449(13) 0.0186(4) Uani 1 1 d .
H4 H 1.1894 0.1765 0.7573 0.022 Uiso 1 1 calc R
C5 C 1.1736(2) 0.11170(16) 0.88025(13) 0.0139(3) Uani 1 1 d .
C6 C 0.9587(2) 0.16413(15) 0.93327(12) 0.0139(3) Uani 1 1 d .
C7 C 1.0600(2) 0.31357(17) 0.86439(15) 0.0219(4) Uani 1 1 d .
H7 H 1.1217 0.3528 0.8337 0.026 Uiso 1 1 calc R
C8 C 0.9501(2) 0.36321(17) 0.89038(15) 0.0233(4) Uani 1 1 d .
H8 H 0.9188 0.4448 0.8815 0.028 Uiso 1 1 calc R
C9 C 0.7633(2) 0.29275(15) 0.96445(13) 0.0149(4) Uani 1 1 d .
C10 C 0.6334(2) 0.28796(16) 0.90190(13) 0.0159(4) Uani 1 1 d .
C11 C 0.5107(2) 0.31348(16) 0.93185(13) 0.0167(4) Uani 1 1 d .
H11 H 0.4206 0.3111 0.8902 0.020 Uiso 1 1 calc R
C12 C 0.5190(2) 0.34235(16) 1.02218(13) 0.0183(4) Uani 1 1 d .
C13 C 0.6516(2) 0.34720(16) 1.08149(13) 0.0195(4) Uani 1 1 d .
H13 H 0.6578 0.3688 1.1424 0.023 Uiso 1 1 calc R
C14 C 0.7768(2) 0.32160(16) 1.05525(13) 0.0181(4) Uani 1 1 d .
C15 C 0.6224(2) 0.25319(18) 0.80487(13) 0.0197(4) Uani 1 1 d .
H15A H 0.6943 0.2972 0.7823 0.030 Uiso 1 1 calc R
H15B H 0.5277 0.2741 0.7684 0.030 Uiso 1 1 calc R
H15C H 0.6379 0.1658 0.8010 0.030 Uiso 1 1 calc R
C16 C 0.3855(2) 0.36714(19) 1.05317(15) 0.0241(4) Uani 1 1 d .
H16A H 0.3568 0.2935 1.0798 0.036 Uiso 1 1 calc R
H16B H 0.3095 0.3920 1.0016 0.036 Uiso 1 1 calc R
H16C H 0.4035 0.4320 1.0982 0.036 Uiso 1 1 calc R
C17 C 0.9176(3) 0.32125(19) 1.12275(15) 0.0267(4) Uani 1 1 d .
H17A H 0.9115 0.3710 1.1747 0.040 Uiso 1 1 calc R
H17B H 0.9904 0.3545 1.0950 0.040 Uiso 1 1 calc R
H17C H 0.9429 0.2380 1.1426 0.040 Uiso 1 1 calc R

loop_
_atom_site_aniso_label
_atom_site_aniso_U_11
_atom_site_aniso_U_22
_atom_site_aniso_U_33
_atom_site_aniso_U_23
_atom_site_aniso_U_13
_atom_site_aniso_U_12
Br1 0.01953(10) 0.02469(10) 0.01763(10) -0.00739(7) 0.00412(8) -0.00098(7)
Cu1 0.01276(11) 0.01400(11) 0.01337(11) 0.00122(8) 0.00356(9) -0.00102(8)
N1 0.0140(8) 0.0139(7) 0.0129(7) 0.0010(6) 0.0028(6) -0.0008(5)
N2 0.0136(8) 0.0153(7) 0.0183(8) 0.0050(6) 0.0047(7) 0.0003(6)
N3 0.0146(8) 0.0159(7) 0.0209(8) 0.0044(6) 0.0047(7) -0.0007(6)
C1 0.0141(9) 0.0146(8) 0.0163(9) -0.0001(7) 0.0029(8) -0.0008(6)
C2 0.0171(10) 0.0195(9) 0.0212(10) -0.0051(7) 0.0082(9) -0.0030(7)
C3 0.0218(11) 0.0253(10) 0.0169(9) -0.0026(7) 0.0101(9) -0.0047(8)
C4 0.0199(10) 0.0230(9) 0.0128(9) 0.0037(7) 0.0040(8) -0.0030(7)
C5 0.0118(9) 0.0151(8) 0.0143(8) 0.0006(6) 0.0020(7) -0.0029(6)
C6 0.0126(9) 0.0160(8) 0.0121(8) 0.0016(6) 0.0013(7) 0.0003(6)
C7 0.0185(10) 0.0177(9) 0.0309(11) 0.0116(8) 0.0085(9) 0.0005(7)
C8 0.0193(10) 0.0160(9) 0.0355(12) 0.0102(8) 0.0082(10) 0.0005(7)
C9 0.0154(9) 0.0123(8) 0.0172(9) 0.0022(6) 0.0044(8) 0.0011(6)
C10 0.0184(10) 0.0142(8) 0.0156(9) 0.0017(6) 0.0050(8) 0.0010(7)
C11 0.0151(9) 0.0179(8) 0.0170(9) 0.0008(7) 0.0035(8) 0.0018(7)
C12 0.0214(10) 0.0150(8) 0.0198(9) 0.0024(7) 0.0074(8) 0.0026(7)
C13 0.0272(11) 0.0172(9) 0.0138(9) 0.0007(7) 0.0045(8) 0.0023(7)
C14 0.0196(10) 0.0140(8) 0.0183(9) 0.0015(7) 0.0002(8) -0.0003(7)
C15 0.0203(10) 0.0240(9) 0.0146(9) 0.0016(7) 0.0037(8) 0.0041(7)
C16 0.0262(12) 0.0260(10) 0.0238(11) 0.0008(8) 0.0129(10) 0.0042(8)
C17 0.0244(12) 0.0264(10) 0.0240(11) -0.0005(9) -0.0044(9) -0.0003(8)

loop_
_atom_type_symbol
_atom_type_description
_atom_type_scat_dispersion_real
_atom_type_scat_dispersion_imag
_atom_type_scat_source
C C 0.0033 0.0016 'International Tables Vol C Tables 4.2.6.8 and 6.1.1.4'
H H 0.0000 0.0000 'International Tables Vol C Tables 4.2.6.8 and 6.1.1.4'
N N 0.0061 0.0033 'International Tables Vol C Tables 4.2.6.8 and 6.1.1.4'
Cu Cu 0.3201 1.2651 'International Tables Vol C Tables 4.2.6.8 and 6.1.1.4'
Br Br -0.2901 2.4595 'International Tables Vol C Tables 4.2.6.8 and 6.1.1.4'

loop_
_geom_angle_atom_site_label_1
_geom_angle_atom_site_label_2
_geom_angle_atom_site_label_3
_geom_angle
_geom_angle_site_symmetry_1
_geom_angle_site_symmetry_3
C6 Cu1 N1 127.47(7) . 3_757
C6 Cu1 Br1 113.48(6) . .
N1 Cu1 Br1 109.83(5) 3_757 .
C6 Cu1 Cu1 77.69(6) . 3_757
N1 Cu1 Cu1 95.59(5) 3_757 3_757
Br1 Cu1 Cu1 130.780(14) . 3_757
C5 N1 C1 116.87(15) . .
C5 N1 Cu1 126.33(12) . 3_757
C1 N1 Cu1 116.12(12) . 3_757
C6 N2 C7 112.16(15) . .
C6 N2 C5 125.17(15) . .
C7 N2 C5 122.61(15) . .
C6 N3 C8 112.24(15) . .
C6 N3 C9 125.77(14) . .
C8 N3 C9 121.76(15) . .
N1 C1 C2 123.35(18) . .
N1 C1 H1 118.3 . .
C2 C1 H1 118.3 . .
C1 C2 C3 118.43(18) . .
C1 C2 H2 120.8 . .
C3 C2 H2 120.8 . .
C4 C3 C2 119.75(16) . .
C4 C3 H3 120.1 . .
C2 C3 H3 120.1 . .
C3 C4 C5 117.82(18) . .
C3 C4 H4 121.1 . .
C5 C4 H4 121.1 . .
N1 C5 C4 123.68(17) . .
N1 C5 N2 116.36(15) . .
C4 C5 N2 119.88(17) . .
N3 C6 N2 102.48(14) . .
N3 C6 Cu1 123.14(13) . .
N2 C6 Cu1 131.43(13) . .
C8 C7 N2 106.07(16) . .
C8 C7 H7 127.0 . .
N2 C7 H7 127.0 . .
C7 C8 N3 107.02(17) . .
C7 C8 H8 126.5 . .
N3 C8 H8 126.5 . .
C10 C9 C14 122.97(17) . .
C10 C9 N3 118.05(16) . .
C14 C9 N3 118.92(18) . .
C9 C10 C11 117.93(17) . .
C9 C10 C15 121.57(16) . .
C11 C10 C15 120.49(19) . .
C12 C11 C10 121.11(19) . .
C12 C11 H11 119.4 . .
C10 C11 H11 119.4 . .
C13 C12 C11 118.52(17) . .
C13 C12 C16 121.32(18) . .
C11 C12 C16 120.2(2) . .
C12 C13 C14 122.60(18) . .
C12 C13 H13 118.7 . .
C14 C13 H13 118.7 . .
C13 C14 C9 116.87(19) . .
C13 C14 C17 120.87(18) . .
C9 C14 C17 122.23(18) . .
C10 C15 H15A 109.5 . .
C10 C15 H15B 109.5 . .
H15A C15 H15B 109.5 . .
C10 C15 H15C 109.5 . .
H15A C15 H15C 109.5 . .
H15B C15 H15C 109.5 . .
C12 C16 H16A 109.5 . .
C12 C16 H16B 109.5 . .
H16A C16 H16B 109.5 . .
C12 C16 H16C 109.5 . .
H16A C16 H16C 109.5 . .
H16B C16 H16C 109.5 . .
C14 C17 H17A 109.5 . .
C14 C17 H17B 109.5 . .
H17A C17 H17B 109.5 . .
C14 C17 H17C 109.5 . .
H17A C17 H17C 109.5 . .
H17B C17 H17C 109.5 . .

loop_
_geom_bond_atom_site_label_1
_geom_bond_atom_site_label_2
_geom_bond_distance
_geom_bond_site_symmetry_2
Br1 Cu1 2.4141(3) .
Cu1 C6 1.9327(17) .
Cu1 N1 2.0375(14) 3_757
Cu1 Cu1 2.5247(5) 3_757
N1 C5 1.340(2) .
N1 C1 1.353(2) .
N1 Cu1 2.0374(14) 3_757
N2 C6 1.377(2) .
N2 C7 1.398(2) .
N2 C5 1.420(2) .
N3 C6 1.364(2) .
N3 C8 1.394(2) .
N3 C9 1.451(2) .
C1 C2 1.382(2) .
C1 H1 0.9500 .
C2 C3 1.382(3) .
C2 H2 0.9500 .
C3 C4 1.382(3) .
C3 H3 0.9500 .
C4 C5 1.395(2) .
C4 H4 0.9500 .
C7 C8 1.343(3) .
C7 H7 0.9500 .
C8 H8 0.9500 .
C9 C10 1.388(3) .
C9 C14 1.401(3) .
C10 C11 1.405(2) .
C10 C15 1.513(3) .
C11 C12 1.402(3) .
C11 H11 0.9500 .
C12 C13 1.385(3) .
C12 C16 1.510(3) .
C13 C14 1.399(3) .
C13 H13 0.9500 .
C14 C17 1.501(3) .
C15 H15A 0.9800 .
C15 H15B 0.9800 .
C15 H15C 0.9800 .
C16 H16A 0.9800 .
C16 H16B 0.9800 .
C16 H16C 0.9800 .
C17 H17A 0.9800 .
C17 H17B 0.9800 .
C17 H17C 0.9800 .

loop_
_geom_torsion_atom_site_label_1
_geom_torsion_atom_site_label_2
_geom_torsion_atom_site_label_3
_geom_torsion_atom_site_label_4
_geom_torsion
_geom_torsion_site_symmetry_1
C5 N1 C1 C2 -0.1(3) .
Cu1 N1 C1 C2 171.06(15) 3_757
N1 C1 C2 C3 -2.4(3) .
C1 C2 C3 C4 2.5(3) .
C2 C3 C4 C5 -0.2(3) .
C1 N1 C5 C4 2.6(3) .
Cu1 N1 C5 C4 -167.51(15) 3_757
C1 N1 C5 N2 -174.21(16) .
Cu1 N1 C5 N2 15.6(2) 3_757
C3 C4 C5 N1 -2.5(3) .
C3 C4 C5 N2 174.22(18) .
C6 N2 C5 N1 -35.3(3) .
C7 N2 C5 N1 141.69(19) .
C6 N2 C5 C4 147.70(19) .
C7 N2 C5 C4 -35.3(3) .
C8 N3 C6 N2 1.7(2) .
C9 N3 C6 N2 176.25(18) .
C8 N3 C6 Cu1 -160.85(15) .
C9 N3 C6 Cu1 13.7(3) .
C7 N2 C6 N3 -1.6(2) .
C5 N2 C6 N3 175.66(18) .
C7 N2 C6 Cu1 158.79(16) .
C5 N2 C6 Cu1 -23.9(3) .
N1 Cu1 C6 N3 -49.5(2) 3_757
Br1 Cu1 C6 N3 93.57(16) .
Cu1 Cu1 C6 N3 -137.08(17) 3_757
N1 Cu1 C6 N2 153.54(16) 3_757
Br1 Cu1 C6 N2 -63.4(2) .
Cu1 Cu1 C6 N2 65.92(18) 3_757
C6 N2 C7 C8 1.0(3) .
C5 N2 C7 C8 -176.4(2) .
N2 C7 C8 N3 0.1(3) .
C6 N3 C8 C7 -1.2(3) .
C9 N3 C8 C7 -176.0(2) .
C6 N3 C9 C10 -94.2(2) .
C8 N3 C9 C10 79.8(2) .
C6 N3 C9 C14 88.6(2) .
C8 N3 C9 C14 -97.3(2) .
C14 C9 C10 C11 0.1(3) .
N3 C9 C10 C11 -176.98(15) .
C14 C9 C10 C15 -178.33(17) .
N3 C9 C10 C15 4.6(2) .
C9 C10 C11 C12 -0.3(3) .
C15 C10 C11 C12 178.11(16) .
C10 C11 C12 C13 1.0(3) .
C10 C11 C12 C16 -178.84(17) .
C11 C12 C13 C14 -1.6(3) .
C16 C12 C13 C14 178.29(17) .
C12 C13 C14 C9 1.3(3) .
C12 C13 C14 C17 -176.62(18) .
C10 C9 C14 C13 -0.6(3) .
N3 C9 C14 C13 176.46(15) .
C10 C9 C14 C17 177.37(17) .
N3 C9 C14 C17 -5.6(3) .
